data_7046784
loop_
_publ_author_name
'Kosaka, Wataru'
'Liu, Zhaoyuan'
'Miyasaka, Hitoshi'

_publ_section_title
;
 Layered ferrimagnets constructed from charge-transferred paddlewheel
 [Ru<sub>2</sub>] units and TCNQ derivatives: the importance of interlayer
 translational distance in determining magnetic ground state.
;
_journal_issue 34
_journal_name_full 'Dalton transactions (Cambridge, England : 2003)'
_journal_page_first 11760
_journal_page_last 11768
_journal_paper_doi 10.1039/c8dt01566j
_journal_volume 47
_journal_year 2018
_chemical_formula_moiety 'C74 H36 Cl12 F16 N4 O16 Ru4'
_chemical_formula_sum 'C74 H36 Cl12 F16 N4 O16 Ru4'
_chemical_formula_weight 2370.81
_space_group_crystal_system triclinic
_space_group_IT_number 2
_space_group_name_Hall '-P 1'
_space_group_name_H-M_alt 'P -1'
_symmetry_space_group_name_Hall '-P 1'
_symmetry_space_group_name_H-M 'P -1'
_atom_sites_solution_hydrogens geom
_atom_sites_solution_primary direct
_atom_sites_solution_secondary difmap
_audit_update_record
;
2018-04-17 deposited with the CCDC.
2018-06-19 downloaded from the CCDC.
;
_cell_angle_alpha 90.3530(8)
_cell_angle_beta 108.297(2)
_cell_angle_gamma 103.671(3)
_cell_formula_units_Z 1
_cell_length_a 10.5591(17)
_cell_length_b 14.491(2)
_cell_length_c 15.580(2)
_cell_measurement_reflns_used 6671
_cell_measurement_temperature 116
_cell_measurement_theta_max 31.42
_cell_measurement_theta_min 1.38
_cell_volume 2190.9(5)
_computing_cell_refinement CrystalClear
_computing_data_collection 'CrystalClear (Rigaku Inc., 2008)'
_computing_data_reduction CrystalClear
_computing_molecular_graphics 'CrystalStructure 4.2.5'
_computing_publication_material 'CrystalStructure 4.2.5 (Rigaku, 2017)'
_computing_structure_refinement 'SHELXL Version 2014/7 (Sheldrick, 2008)'
_computing_structure_solution 'Il Milione (Burla, et al., 2007)'
_diffrn_ambient_temperature 116
_diffrn_detector_area_resol_mean 7.111
_diffrn_measured_fraction_theta_full 0.984
_diffrn_measured_fraction_theta_max 0.984
_diffrn_measurement_device_type 'Rigaku Saturn724'
_diffrn_measurement_method \w
_diffrn_radiation_type 'Mo K\a'
_diffrn_radiation_wavelength 0.71075
_diffrn_reflns_av_R_equivalents 0.0233
_diffrn_reflns_Laue_measured_fraction_full 0.984
_diffrn_reflns_Laue_measured_fraction_max 0.984
_diffrn_reflns_limit_h_max 12
_diffrn_reflns_limit_h_min -11
_diffrn_reflns_limit_k_max 17
_diffrn_reflns_limit_k_min -14
_diffrn_reflns_limit_l_max 18
_diffrn_reflns_limit_l_min -18
_diffrn_reflns_number 15192
_diffrn_reflns_point_group_measured_fraction_full 0.984
_diffrn_reflns_point_group_measured_fraction_max 0.984
_diffrn_reflns_theta_full 25.000
_diffrn_reflns_theta_max 25.000
_diffrn_reflns_theta_min 1.382
_diffrn_standards_number 0
_exptl_absorpt_coefficient_mu 1.140
_exptl_absorpt_correction_T_max 0.964
_exptl_absorpt_correction_T_min 0.903
_exptl_absorpt_correction_type multi-scan
_exptl_absorpt_process_details 'REQAB (Rigaku, 1998)'
_exptl_crystal_colour black
_exptl_crystal_density_diffrn 1.797
_exptl_crystal_density_method 'not measured'
_exptl_crystal_description prism
_exptl_crystal_F_000 1160.00
_exptl_crystal_size_max 0.163
_exptl_crystal_size_mid 0.152
_exptl_crystal_size_min 0.032
_refine_diff_density_max 2.20
_refine_diff_density_min -0.74
_refine_ls_extinction_method none
_refine_ls_goodness_of_fit_ref 1.046
_refine_ls_hydrogen_treatment constr
_refine_ls_number_parameters 622
_refine_ls_number_reflns 7597
_refine_ls_number_restraints 0
_refine_ls_R_factor_all 0.0531
_refine_ls_R_factor_gt 0.0421
_refine_ls_shift/su_max 0.001
_refine_ls_structure_factor_coef Fsqd
_refine_ls_weighting_details 'w = 1/[\s^2^(Fo^2^)+(0.0584P)^2^+4.0334P] where P=(Fo^2^+2Fc^2^)/3'
_refine_ls_weighting_scheme calc
_refine_ls_wR_factor_gt 0.1030
_refine_ls_wR_factor_ref 0.1105
_reflns_Friedel_coverage 0.000
_reflns_number_gt 6285
_reflns_number_total 7597
_reflns_threshold_expression F^2^>2.0\s(F^2^)
_cod_data_source_file c8dt01566j2.cif
_cod_data_source_block Ru-35F2-TCNQ-DCMTCE
_cod_depositor_comments 'Adding full bibliography for 7046784--7046786.cif.'
_cod_original_cell_volume 2190.9(6)
_cod_database_code 7046784

loop_
_space_group_symop_id
_space_group_symop_operation_xyz
1 +X,+Y,+Z
2 -X,-Y,-Z

loop_
_atom_site_label
_atom_site_type_symbol
_atom_site_fract_x
_atom_site_fract_y
_atom_site_fract_z
_atom_site_U_iso_or_equiv
_atom_site_adp_type
_atom_site_occupancy
_atom_site_site_symmetry_order
_atom_site_calc_flag
_atom_site_refinement_flags_posn
_atom_site_refinement_flags_adp
_atom_site_refinement_flags_occupancy
Ru1 Ru 0.48650(3) 0.93240(2) 0.45680(2) 0.01367(11) Uani 1 1 d . . .
Ru2 Ru 0.51463(3) 0.53073(2) 0.07111(2) 0.01236(11) Uani 1 1 d . . .
Cl1 Cl 0.6264(3) 0.83542(11) 0.22418(16) 0.0852(8) Uani 1 1 d . . .
Cl2 Cl 0.9042(2) 0.86474(17) 0.21785(16) 0.0937(7) Uani 1 1 d . . .
Cl3 Cl 1.0300(4) 0.7190(3) 0.7440(3) 0.0582(9) Uani 0.5 1 d . . P
Cl4 Cl 0.8522(4) 0.5640(3) 0.6105(3) 0.0709(11) Uani 0.5 1 d . . P
Cl5 Cl 1.1421(5) 0.6232(3) 0.5690(3) 0.0556(11) Uani 0.5 1 d . . P
Cl6 Cl 1.1021(6) 0.4521(3) 0.6785(3) 0.0733(12) Uani 0.5 1 d . . P
Cl7 Cl 0.9072(6) 0.5894(4) 0.6722(3) 0.0827(14) Uani 0.5 1 d . . P
Cl8 Cl 0.8471(3) 0.3868(2) 0.6178(2) 0.0503(8) Uani 0.5 1 d . . P
Cl9 Cl 1.1718(3) 0.4945(3) 0.7138(2) 0.0443(8) Uani 0.5 1 d . . P
Cl10 Cl 1.1730(5) 0.6339(4) 0.6127(3) 0.0617(13) Uani 0.5 1 d . . P
F1 F 0.7322(4) 0.6462(2) 0.7904(2) 0.0511(9) Uani 1 1 d . . .
F2 F 0.8145(6) 0.9270(3) 0.9724(2) 0.0859(16) Uani 1 1 d . . .
F3 F 1.1042(3) 1.0498(2) 0.3598(2) 0.0366(7) Uani 1 1 d . . .
F4 F 1.1839(3) 1.2994(2) 0.5771(3) 0.0558(10) Uani 1 1 d . . .
F5 F 0.6547(4) 0.1562(3) 0.3254(3) 0.0641(12) Uani 1 1 d . . .
F6 F 0.6444(5) 0.0293(3) 0.0454(3) 0.0743(13) Uani 1 1 d . . .
F7 F 1.2323(3) 0.7218(3) 0.2177(2) 0.0642(12) Uani 1 1 d . . .
F8 F 1.1533(3) 0.6152(2) -0.0833(2) 0.0325(7) Uani 1 1 d . . .
O1 O 0.5718(3) 0.8743(2) 0.5715(2) 0.0182(7) Uani 1 1 d . . .
O2 O 0.6001(3) 1.0071(2) 0.6566(2) 0.0195(7) Uani 1 1 d . . .
O3 O 0.6750(3) 0.9860(2) 0.4455(2) 0.0154(6) Uani 1 1 d . . .
O4 O 0.7020(3) 1.1184(2) 0.5309(2) 0.0184(7) Uani 1 1 d . . .
O5 O 0.5525(3) 0.4052(2) 0.12068(19) 0.0178(7) Uani 1 1 d . . .
O6 O 0.5222(3) 0.3431(2) -0.0187(2) 0.0171(6) Uani 1 1 d . . .
O7 O 0.7217(3) 0.5865(2) 0.0914(2) 0.0176(6) Uani 1 1 d . . .
O8 O 0.6922(3) 0.5249(2) -0.0481(2) 0.0175(6) Uani 1 1 d . . .
N1 N 0.4685(4) 0.7934(3) 0.3867(3) 0.0214(9) Uani 1 1 d . . .
N2 N 0.5285(4) 0.5835(3) 0.2117(2) 0.0192(8) Uani 1 1 d . . .
C1 C 0.6106(5) 0.9224(3) 0.6472(3) 0.0228(10) Uani 1 1 d . . .
C2 C 0.6703(5) 0.8753(4) 0.7307(3) 0.0266(11) Uani 1 1 d . . .
C3 C 0.6760(5) 0.7814(4) 0.7219(4) 0.0295(12) Uani 1 1 d . . .
H3 H 0.6449 0.7474 0.6637 0.035 Uiso 1 1 calc R U .
C4 C 0.7276(6) 0.7383(4) 0.7992(4) 0.0397(14) Uani 1 1 d . . .
C5 C 0.7758(7) 0.7852(5) 0.8844(4) 0.0486(17) Uani 1 1 d . . .
H5 H 0.8114 0.7546 0.9371 0.058 Uiso 1 1 calc R U .
C6 C 0.7698(8) 0.8792(5) 0.8896(4) 0.0528(18) Uani 1 1 d . . .
C7 C 0.7168(6) 0.9261(4) 0.8143(4) 0.0388(14) Uani 1 1 d . . .
H7 H 0.7127 0.9905 0.8202 0.047 Uiso 1 1 calc R U .
C8 C 0.7455(5) 1.0682(3) 0.4851(3) 0.0176(9) Uani 1 1 d . . .
C9 C 0.8838(4) 1.1057(3) 0.4777(3) 0.0189(10) Uani 1 1 d . . .
C10 C 0.9271(5) 1.0587(3) 0.4183(3) 0.0217(10) Uani 1 1 d . . .
H10 H 0.8682 1.0032 0.3809 0.026 Uiso 1 1 calc R U .
C11 C 1.0589(5) 1.0956(4) 0.4156(3) 0.0256(11) Uani 1 1 d . . .
C12 C 1.1473(5) 1.1760(4) 0.4679(4) 0.0296(12) Uani 1 1 d . . .
H12 H 1.2374 1.2001 0.4647 0.036 Uiso 1 1 calc R U .
C13 C 1.0987(5) 1.2196(4) 0.5251(4) 0.0325(12) Uani 1 1 d . . .
C14 C 0.9696(5) 1.1874(4) 0.5314(4) 0.0283(11) Uani 1 1 d . . .
H14 H 0.9395 1.2200 0.5713 0.034 Uiso 1 1 calc R U .
C15 C 0.5489(4) 0.3392(3) 0.0660(3) 0.0180(9) Uani 1 1 d . . .
C16 C 0.5819(5) 0.2505(3) 0.1060(3) 0.0236(10) Uani 1 1 d . . .
C17 C 0.6031(5) 0.2437(4) 0.1980(4) 0.0321(12) Uani 1 1 d . . .
H17 H 0.5951 0.2935 0.2344 0.039 Uiso 1 1 calc R U .
C18 C 0.6358(6) 0.1636(4) 0.2352(4) 0.0444(16) Uani 1 1 d . . .
C19 C 0.6493(6) 0.0896(4) 0.1868(5) 0.0487(17) Uani 1 1 d . . .
H19 H 0.6712 0.0345 0.2141 0.058 Uiso 1 1 calc R U .
C20 C 0.6294(6) 0.0998(4) 0.0968(5) 0.0453(15) Uani 1 1 d . . .
C21 C 0.5926(5) 0.1776(3) 0.0531(4) 0.0337(12) Uani 1 1 d . . .
H21 H 0.5755 0.1805 -0.0103 0.040 Uiso 1 1 calc R U .
C22 C 0.7663(4) 0.5713(3) 0.0275(3) 0.0166(9) Uani 1 1 d . . .
C23 C 0.9162(5) 0.6092(3) 0.0411(3) 0.0203(10) Uani 1 1 d . . .
C24 C 1.0050(5) 0.6514(4) 0.1253(3) 0.0291(11) Uani 1 1 d . . .
H24 H 0.9718 0.6593 0.1742 0.035 Uiso 1 1 calc R U .
C25 C 1.1433(5) 0.6814(4) 0.1354(4) 0.0364(13) Uani 1 1 d . . .
C26 C 1.1978(5) 0.6700(4) 0.0677(4) 0.0316(12) Uani 1 1 d . . .
H26 H 1.2941 0.6892 0.0775 0.038 Uiso 1 1 calc R U .
C27 C 1.1053(5) 0.6295(3) -0.0147(3) 0.0243(11) Uani 1 1 d . . .
C28 C 0.9653(4) 0.5984(3) -0.0304(3) 0.0202(10) Uani 1 1 d . . .
H28 H 0.9043 0.5704 -0.0884 0.024 Uiso 1 1 calc R U .
C29 C 0.4789(4) 0.7187(3) 0.3731(3) 0.0164(9) Uani 1 1 d . . .
C30 C 0.4941(5) 0.6258(3) 0.3610(3) 0.0169(9) Uani 1 1 d . . .
C31 C 0.5127(4) 0.6017(3) 0.2779(3) 0.0171(9) Uani 1 1 d . . .
C32 C 0.4967(4) 0.5628(3) 0.4303(3) 0.0179(9) Uani 1 1 d . . .
C33 C 0.4742(5) 0.5882(3) 0.5115(3) 0.0211(10) Uani 1 1 d . . .
H33 H 0.4561 0.6484 0.5191 0.025 Uiso 1 1 calc R U .
C34 C 0.5219(5) 0.4717(3) 0.4209(3) 0.0214(10) Uani 1 1 d . . .
H34 H 0.5363 0.4524 0.3670 0.026 Uiso 1 1 calc R U .
C35 C 0.7341(8) 0.8084(6) 0.1663(5) 0.070(2) Uani 1 1 d . . .
H35A H 0.7238 0.7387 0.1626 0.084 Uiso 1 1 calc R U .
H35B H 0.7041 0.8273 0.1036 0.084 Uiso 1 1 calc R U .
C36 C 0.9998(15) 0.5969(13) 0.7117(10) 0.068(5) Uani 0.5 1 d . . P
C37 C 1.1254(14) 0.5739(9) 0.6991(9) 0.048(3) Uani 0.5 1 d . . P
C38 C 0.9177(13) 0.5014(9) 0.5955(9) 0.050(3) Uani 0.5 1 d . . P
C39 C 1.0714(13) 0.5102(9) 0.6038(8) 0.042(3) Uani 0.5 1 d . . P

loop_
_atom_site_aniso_label
_atom_site_aniso_U_11
_atom_site_aniso_U_22
_atom_site_aniso_U_33
_atom_site_aniso_U_23
_atom_site_aniso_U_13
_atom_site_aniso_U_12
Ru1 0.01569(19) 0.01337(19) 0.01447(19) 0.00092(13) 0.00688(14) 0.00568(14)
Ru2 0.01452(19) 0.01487(19) 0.00965(18) 0.00137(13) 0.00542(14) 0.00535(14)
Cl1 0.164(2) 0.0262(8) 0.1134(17) 0.0141(9) 0.1136(17) 0.0213(11)
Cl2 0.0831(15) 0.0840(15) 0.0766(15) -0.0194(12) 0.0043(12) -0.0196(12)
Cl3 0.056(2) 0.060(2) 0.059(2) 0.0026(16) 0.0147(17) 0.0178(17)
Cl4 0.044(2) 0.102(3) 0.060(3) -0.005(2) 0.015(2) 0.008(2)
Cl5 0.065(3) 0.042(2) 0.049(3) 0.015(2) 0.007(3) 0.0073(18)
Cl6 0.112(4) 0.061(3) 0.048(2) 0.007(2) 0.017(3) 0.035(3)
Cl7 0.093(4) 0.104(4) 0.060(3) -0.027(3) 0.012(3) 0.059(3)
Cl8 0.0385(16) 0.066(2) 0.0511(19) 0.0181(15) 0.0193(14) 0.0146(15)
Cl9 0.0385(18) 0.051(2) 0.0324(18) 0.0011(15) -0.0046(14) 0.0134(15)
Cl10 0.058(3) 0.091(3) 0.036(2) 0.009(3) 0.019(2) 0.016(2)
F1 0.077(3) 0.045(2) 0.047(2) 0.0247(16) 0.0246(19) 0.0389(19)
F2 0.144(4) 0.099(3) 0.022(2) 0.005(2) 0.004(2) 0.077(3)
F3 0.0281(16) 0.0448(19) 0.0429(19) -0.0063(14) 0.0226(14) 0.0058(14)
F4 0.0256(17) 0.052(2) 0.080(3) -0.0308(19) 0.0184(18) -0.0088(15)
F5 0.071(3) 0.086(3) 0.061(3) 0.061(2) 0.037(2) 0.046(2)
F6 0.099(3) 0.032(2) 0.092(3) -0.002(2) 0.014(3) 0.041(2)
F7 0.0217(17) 0.117(3) 0.035(2) -0.019(2) 0.0025(15) -0.0077(19)
F8 0.0240(15) 0.0407(17) 0.0373(17) 0.0006(13) 0.0176(13) 0.0065(13)
O1 0.0220(17) 0.0172(16) 0.0202(17) 0.0043(13) 0.0095(14) 0.0106(13)
O2 0.0198(16) 0.0229(18) 0.0152(16) 0.0006(13) 0.0045(13) 0.0059(13)
O3 0.0165(15) 0.0128(15) 0.0195(16) 0.0017(12) 0.0082(13) 0.0052(12)
O4 0.0170(16) 0.0171(16) 0.0231(17) -0.0008(13) 0.0081(13) 0.0058(13)
O5 0.0229(17) 0.0201(17) 0.0125(15) 0.0046(13) 0.0070(13) 0.0076(13)
O6 0.0196(16) 0.0182(16) 0.0164(16) 0.0011(12) 0.0084(13) 0.0063(13)
O7 0.0148(15) 0.0211(16) 0.0176(16) -0.0004(12) 0.0060(13) 0.0050(13)
O8 0.0181(16) 0.0207(16) 0.0170(16) 0.0028(13) 0.0081(13) 0.0079(13)
N1 0.026(2) 0.021(2) 0.018(2) -0.0015(16) 0.0089(17) 0.0064(17)
N2 0.026(2) 0.020(2) 0.012(2) 0.0023(15) 0.0071(16) 0.0070(16)
C1 0.019(2) 0.028(3) 0.026(3) 0.008(2) 0.011(2) 0.009(2)
C2 0.029(3) 0.037(3) 0.024(3) 0.011(2) 0.013(2) 0.019(2)
C3 0.037(3) 0.034(3) 0.026(3) 0.012(2) 0.017(2) 0.017(2)
C4 0.053(4) 0.044(3) 0.034(3) 0.017(3) 0.017(3) 0.029(3)
C5 0.067(4) 0.063(4) 0.030(3) 0.020(3) 0.015(3) 0.044(4)
C6 0.081(5) 0.069(5) 0.020(3) 0.011(3) 0.013(3) 0.044(4)
C7 0.051(4) 0.046(3) 0.027(3) 0.007(2) 0.011(3) 0.027(3)
C8 0.020(2) 0.019(2) 0.015(2) 0.0068(18) 0.0031(18) 0.0102(19)
C9 0.015(2) 0.022(2) 0.021(2) 0.0047(19) 0.0058(19) 0.0071(18)
C10 0.021(2) 0.024(3) 0.022(2) 0.0025(19) 0.009(2) 0.006(2)
C11 0.023(3) 0.033(3) 0.029(3) 0.005(2) 0.015(2) 0.013(2)
C12 0.017(2) 0.033(3) 0.043(3) 0.010(2) 0.012(2) 0.009(2)
C13 0.021(3) 0.026(3) 0.044(3) -0.008(2) 0.006(2) 0.000(2)
C14 0.023(3) 0.031(3) 0.033(3) -0.003(2) 0.012(2) 0.008(2)
C15 0.012(2) 0.024(2) 0.021(2) 0.0065(19) 0.0085(18) 0.0064(18)
C16 0.019(2) 0.025(3) 0.033(3) 0.013(2) 0.014(2) 0.009(2)
C17 0.032(3) 0.040(3) 0.036(3) 0.022(2) 0.018(2) 0.020(2)
C18 0.043(3) 0.050(4) 0.055(4) 0.036(3) 0.025(3) 0.027(3)
C19 0.047(4) 0.034(3) 0.070(5) 0.029(3) 0.019(3) 0.019(3)
C20 0.052(4) 0.025(3) 0.060(4) 0.000(3) 0.013(3) 0.019(3)
C21 0.039(3) 0.019(3) 0.043(3) 0.004(2) 0.010(3) 0.011(2)
C22 0.018(2) 0.016(2) 0.021(2) 0.0069(18) 0.0087(19) 0.0094(18)
C23 0.017(2) 0.022(2) 0.025(3) 0.0062(19) 0.008(2) 0.0078(19)
C24 0.019(3) 0.042(3) 0.024(3) 0.000(2) 0.005(2) 0.006(2)
C25 0.023(3) 0.050(4) 0.026(3) -0.004(2) 0.000(2) 0.003(2)
C26 0.016(2) 0.039(3) 0.039(3) 0.005(2) 0.007(2) 0.006(2)
C27 0.019(2) 0.024(3) 0.036(3) 0.007(2) 0.014(2) 0.010(2)
C28 0.016(2) 0.019(2) 0.025(3) 0.0017(19) 0.0056(19) 0.0052(18)
C29 0.018(2) 0.022(3) 0.009(2) -0.0010(17) 0.0058(18) 0.0033(19)
C30 0.022(2) 0.015(2) 0.015(2) -0.0019(17) 0.0081(18) 0.0046(18)
C31 0.021(2) 0.013(2) 0.016(2) 0.0025(17) 0.0052(19) 0.0030(18)
C32 0.018(2) 0.021(2) 0.015(2) 0.0001(17) 0.0056(18) 0.0052(19)
C33 0.030(3) 0.020(2) 0.019(2) 0.0002(18) 0.010(2) 0.013(2)
C34 0.026(3) 0.024(3) 0.016(2) -0.0020(19) 0.008(2) 0.009(2)
C35 0.074(5) 0.068(5) 0.064(5) -0.032(4) 0.033(4) -0.006(4)
C36 0.036(8) 0.099(13) 0.042(9) -0.027(8) -0.017(7) 0.008(8)
C37 0.054(8) 0.044(7) 0.044(8) 0.004(6) 0.015(6) 0.013(6)
C38 0.050(8) 0.058(8) 0.048(8) -0.007(6) 0.010(6) 0.034(7)
C39 0.047(7) 0.055(8) 0.024(6) 0.013(5) 0.002(5) 0.026(6)

loop_
_atom_type_symbol
_atom_type_description
_atom_type_scat_dispersion_real
_atom_type_scat_dispersion_imag
_atom_type_scat_source
H H 0.0000 0.0000
;
International Tables for Crystallography
(Vol. C, Table 6.1.1.4)
;
N N 0.0061 0.0033
;
International Tables for Crystallography
(Vol. C, Tables 4.2.6.8 and 6.1.1.4)
;
O O 0.0106 0.0060
;
International Tables for Crystallography
(Vol. C, Tables 4.2.6.8 and 6.1.1.4)
;
Ru Ru -1.2594 0.8363
;
International Tables for Crystallography
(Vol. C, Tables 4.2.6.8 and 6.1.1.4)
;
F F 0.0171 0.0103
;
International Tables for Crystallography
(Vol. C, Tables 4.2.6.8 and 6.1.1.4)
;
Cl Cl 0.1484 0.1585
;
International Tables for Crystallography
(Vol. C, Tables 4.2.6.8 and 6.1.1.4)
;
C C 0.0033 0.0016
;
International Tables for Crystallography
(Vol. C, Tables 4.2.6.8 and 6.1.1.4)
;

loop_
_geom_angle_atom_site_label_1
_geom_angle_atom_site_label_2
_geom_angle_atom_site_label_3
_geom_angle
_geom_angle_site_symmetry_1
_geom_angle_site_symmetry_3
O1 Ru1 O3 90.32(12) . .
O1 Ru1 O4 89.98(12) . 2_676
O3 Ru1 O4 178.75(11) . 2_676
O1 Ru1 O2 178.69(12) . 2_676
O3 Ru1 O2 90.13(12) . 2_676
O4 Ru1 O2 89.55(12) 2_676 2_676
O1 Ru1 N1 84.93(13) . .
O3 Ru1 N1 91.19(13) . .
O4 Ru1 N1 90.05(13) 2_676 .
O2 Ru1 N1 96.29(13) 2_676 .
O1 Ru1 Ru1 88.80(8) . 2_676
O3 Ru1 Ru1 89.40(8) . 2_676
O4 Ru1 Ru1 89.39(8) 2_676 2_676
O2 Ru1 Ru1 89.98(9) 2_676 2_676
N1 Ru1 Ru1 173.70(10) . 2_676
O8 Ru2 O5 89.61(12) 2_665 .
O8 Ru2 O7 178.84(11) 2_665 .
O5 Ru2 O7 90.76(12) . .
O8 Ru2 O6 90.91(11) 2_665 2_665
O5 Ru2 O6 178.74(11) . 2_665
O7 Ru2 O6 88.70(12) . 2_665
O8 Ru2 N2 87.13(13) 2_665 .
O5 Ru2 N2 89.27(12) . .
O7 Ru2 N2 93.97(12) . .
O6 Ru2 N2 91.90(12) 2_665 .
O8 Ru2 Ru2 88.77(8) 2_665 2_665
O5 Ru2 Ru2 89.15(8) . 2_665
O7 Ru2 Ru2 90.15(8) . 2_665
O6 Ru2 Ru2 89.71(8) 2_665 2_665
N2 Ru2 Ru2 175.61(10) . 2_665
C36 Cl3 Cl7 27.1(5) . .
Cl7 Cl4 C38 101.3(7) . .
Cl7 Cl4 C36 20.9(6) . .
C38 Cl4 C36 82.4(8) . .
Cl10 Cl5 C39 83.4(9) . .
Cl10 Cl5 C37 39.9(8) . .
C39 Cl5 C37 46.1(5) . .
Cl9 Cl6 C39 96.2(7) . .
Cl9 Cl6 C37 49.6(5) . .
C39 Cl6 C37 59.9(7) . .
Cl9 Cl6 C38 117.8(6) . .
C39 Cl6 C38 43.5(6) . .
C37 Cl6 C38 68.3(6) . .
C36 Cl7 Cl4 137.9(11) . .
C36 Cl7 C38 94.1(11) . .
Cl4 Cl7 C38 46.5(5) . .
C36 Cl7 Cl3 57.0(11) . .
Cl4 Cl7 Cl3 139.3(6) . .
C38 Cl7 Cl3 137.9(5) . .
Cl6 Cl9 C37 101.2(7) . .
Cl6 Cl9 C39 54.5(5) . .
C37 Cl9 C39 60.6(7) . .
Cl5 Cl10 C37 126.1(10) . .
Cl5 Cl10 C39 75.9(8) . .
C37 Cl10 C39 53.2(6) . .
C1 O1 Ru1 119.5(3) . .
C1 O2 Ru1 117.9(3) . 2_676
C8 O3 Ru1 119.1(3) . .
C8 O4 Ru1 119.3(3) . 2_676
C15 O5 Ru2 118.8(3) . .
C15 O6 Ru2 117.2(3) . 2_665
C22 O7 Ru2 117.4(3) . .
C22 O8 Ru2 119.2(3) . 2_665
C29 N1 Ru1 162.0(4) . .
C31 N2 Ru2 168.4(4) . .
O1 C1 O2 123.9(4) . .
O1 C1 C2 117.6(4) . .
O2 C1 C2 118.6(4) . .
C7 C2 C3 121.5(5) . .
C7 C2 C1 119.4(5) . .
C3 C2 C1 119.2(5) . .
C4 C3 C2 118.6(5) . .
C4 C3 H3 120.7 . .
C2 C3 H3 120.7 . .
F1 C4 C5 118.9(5) . .
F1 C4 C3 118.4(5) . .
C5 C4 C3 122.7(5) . .
C4 C5 C6 116.6(5) . .
C4 C5 H5 121.7 . .
C6 C5 H5 121.7 . .
F2 C6 C5 118.1(5) . .
F2 C6 C7 118.4(6) . .
C5 C6 C7 123.4(6) . .
C2 C7 C6 117.3(5) . .
C2 C7 H7 121.4 . .
C6 C7 H7 121.4 . .
O4 C8 O3 122.8(4) . .
O4 C8 C9 118.6(4) . .
O3 C8 C9 118.5(4) . .
C14 C9 C10 121.0(4) . .
C14 C9 C8 119.0(4) . .
C10 C9 C8 120.0(4) . .
C11 C10 C9 117.6(4) . .
C11 C10 H10 121.2 . .
C9 C10 H10 121.2 . .
F3 C11 C12 118.3(4) . .
F3 C11 C10 118.5(4) . .
C12 C11 C10 123.2(4) . .
C11 C12 C13 116.6(4) . .
C11 C12 H12 121.7 . .
C13 C12 H12 121.7 . .
F4 C13 C14 118.9(5) . .
F4 C13 C12 117.6(4) . .
C14 C13 C12 123.5(5) . .
C13 C14 C9 118.1(4) . .
C13 C14 H14 121.0 . .
C9 C14 H14 121.0 . .
O5 C15 O6 125.1(4) . .
O5 C15 C16 116.7(4) . .
O6 C15 C16 118.2(4) . .
C21 C16 C17 120.7(5) . .
C21 C16 C15 121.1(4) . .
C17 C16 C15 118.2(4) . .
C18 C17 C16 118.4(5) . .
C18 C17 H17 120.8 . .
C16 C17 H17 120.8 . .
F5 C18 C19 117.8(5) . .
F5 C18 C17 118.5(6) . .
C19 C18 C17 123.8(6) . .
C18 C19 C20 115.9(5) . .
C18 C19 H19 122.1 . .
C20 C19 H19 122.1 . .
F6 C20 C19 118.6(5) . .
F6 C20 C21 117.2(6) . .
C19 C20 C21 124.2(5) . .
C16 C21 C20 117.1(5) . .
C16 C21 H21 121.5 . .
C20 C21 H21 121.5 . .
O7 C22 O8 124.5(4) . .
O7 C22 C23 118.4(4) . .
O8 C22 C23 117.1(4) . .
C24 C23 C28 121.0(4) . .
C24 C23 C22 119.8(4) . .
C28 C23 C22 119.2(4) . .
C25 C24 C23 117.5(5) . .
C25 C24 H24 121.2 . .
C23 C24 H24 121.2 . .
F7 C25 C26 117.6(5) . .
F7 C25 C24 118.5(5) . .
C26 C25 C24 123.9(5) . .
C27 C26 C25 116.2(5) . .
C27 C26 H26 121.9 . .
C25 C26 H26 121.9 . .
F8 C27 C26 118.7(4) . .
F8 C27 C28 117.8(4) . .
C26 C27 C28 123.4(5) . .
C27 C28 C23 118.0(4) . .
C27 C28 H28 121.0 . .
C23 C28 H28 121.0 . .
N1 C29 C30 177.2(5) . .
C29 C30 C32 120.9(4) . .
C29 C30 C31 116.2(4) . .
C32 C30 C31 122.8(4) . .
N2 C31 C30 179.3(5) . .
C30 C32 C33 121.3(4) . .
C30 C32 C34 121.0(4) . .
C33 C32 C34 117.6(4) . .
C34 C33 C32 121.7(4) 2_666 .
C34 C33 H33 119.2 2_666 .
C32 C33 H33 119.2 . .
C33 C34 C32 120.7(4) 2_666 .
C33 C34 H34 119.6 2_666 .
C32 C34 H34 119.6 . .
Cl2 C35 Cl1 112.9(4) . .
Cl2 C35 H35A 109.0 . .
Cl1 C35 H35A 109.0 . .
Cl2 C35 H35B 109.0 . .
Cl1 C35 H35B 109.0 . .
H35A C35 H35B 107.8 . .
Cl7 C36 C37 133.1(15) . .
Cl7 C36 Cl3 95.9(13) . .
C37 C36 Cl3 111.6(11) . .
Cl7 C36 Cl4 21.2(6) . .
C37 C36 Cl4 111.9(10) . .
Cl3 C36 Cl4 108.8(10) . .
Cl9 C37 C36 130.5(12) . .
Cl9 C37 C39 72.4(7) . .
C36 C37 C39 105.9(10) . .
Cl9 C37 Cl6 29.3(3) . .
C36 C37 Cl6 111.8(10) . .
C39 C37 Cl6 50.8(6) . .
Cl9 C37 Cl10 111.6(8) . .
C36 C37 Cl10 112.3(11) . .
C39 C37 Cl10 66.3(7) . .
Cl6 C37 Cl10 109.9(7) . .
Cl9 C37 Cl5 108.7(7) . .
C36 C37 Cl5 108.2(10) . .
C39 C37 Cl5 53.6(6) . .
Cl6 C37 Cl5 100.5(6) . .
Cl10 C37 Cl5 14.0(3) . .
Cl4 C38 C39 132.5(11) . .
Cl4 C38 Cl8 112.8(9) . .
C39 C38 Cl8 108.5(8) . .
Cl4 C38 Cl7 32.2(4) . .
C39 C38 Cl7 110.0(9) . .
Cl8 C38 Cl7 111.5(8) . .
Cl4 C38 Cl6 134.8(8) . .
C39 C38 Cl6 39.4(5) . .
Cl8 C38 Cl6 76.3(5) . .
Cl7 C38 Cl6 102.6(6) . .
Cl6 C39 C38 97.1(9) . .
Cl6 C39 C37 69.3(7) . .
C38 C39 C37 91.8(9) . .
Cl6 C39 Cl9 29.3(3) . .
C38 C39 Cl9 112.5(9) . .
C37 C39 Cl9 47.0(6) . .
Cl6 C39 Cl5 139.9(9) . .
C38 C39 Cl5 109.7(8) . .
C37 C39 Cl5 80.3(7) . .
Cl9 C39 Cl5 110.8(7) . .
Cl6 C39 Cl10 120.4(8) . .
C38 C39 Cl10 113.7(8) . .
C37 C39 Cl10 60.5(6) . .
Cl9 C39 Cl10 91.1(6) . .
Cl5 C39 Cl10 20.8(2) . .

loop_
_geom_bond_atom_site_label_1
_geom_bond_atom_site_label_2
_geom_bond_distance
_geom_bond_site_symmetry_2
Ru1 O1 2.021(3) .
Ru1 O3 2.021(3) .
Ru1 O4 2.022(3) 2_676
Ru1 O2 2.027(3) 2_676
Ru1 N1 2.225(4) .
Ru1 Ru1 2.2790(7) 2_676
Ru2 O8 2.054(3) 2_665
Ru2 O5 2.058(3) .
Ru2 O7 2.064(3) .
Ru2 O6 2.077(3) 2_665
Ru2 N2 2.264(4) .
Ru2 Ru2 2.2834(7) 2_665
Cl1 C35 1.764(7) .
Cl2 C35 1.712(8) .
Cl3 C36 1.762(17) .
Cl3 Cl7 2.090(6) .
Cl4 Cl7 0.971(5) .
Cl4 C38 1.323(12) .
Cl4 C36 1.800(14) .
Cl5 Cl10 0.656(4) .
Cl5 C39 1.795(13) .
Cl5 C37 2.198(14) .
Cl6 Cl9 0.866(5) .
Cl6 C39 1.439(12) .
Cl6 C37 1.737(13) .
Cl6 C38 2.250(13) .
Cl7 C36 0.958(14) .
Cl7 C38 1.788(12) .
Cl8 C38 1.738(15) .
Cl9 C37 1.348(13) .
Cl9 C39 1.758(11) .
Cl10 C37 1.747(14) .
Cl10 C39 1.838(14) .
F1 C4 1.355(6) .
F2 C6 1.349(7) .
F3 C11 1.352(5) .
F4 C13 1.357(6) .
F5 C18 1.365(7) .
F6 C20 1.363(7) .
F7 C25 1.358(6) .
F8 C27 1.353(5) .
O1 C1 1.264(6) .
O2 C1 1.270(6) .
O2 Ru1 2.027(3) 2_676
O3 C8 1.279(5) .
O4 C8 1.268(5) .
O4 Ru1 2.022(3) 2_676
O5 C15 1.262(5) .
O6 C15 1.265(5) .
O6 Ru2 2.077(3) 2_665
O7 C22 1.266(5) .
O8 C22 1.270(5) .
O8 Ru2 2.054(3) 2_665
N1 C29 1.138(6) .
N2 C31 1.134(5) .
C1 C2 1.501(6) .
C2 C7 1.376(7) .
C2 C3 1.385(7) .
C3 C4 1.377(7) .
C3 H3 0.9500 .
C4 C5 1.372(8) .
C5 C6 1.381(9) .
C5 H5 0.9500 .
C6 C7 1.388(8) .
C7 H7 0.9500 .
C8 C9 1.474(6) .
C9 C14 1.388(7) .
C9 C10 1.391(6) .
C10 C11 1.382(6) .
C10 H10 0.9500 .
C11 C12 1.374(7) .
C12 C13 1.375(7) .
C12 H12 0.9500 .
C13 C14 1.367(7) .
C14 H14 0.9500 .
C15 C16 1.499(6) .
C16 C21 1.383(7) .
C16 C17 1.388(7) .
C17 C18 1.370(7) .
C17 H17 0.9500 .
C18 C19 1.366(9) .
C19 C20 1.367(9) .
C19 H19 0.9500 .
C20 C21 1.391(8) .
C21 H21 0.9500 .
C22 C23 1.493(6) .
C23 C24 1.386(7) .
C23 C28 1.391(6) .
C24 C25 1.379(7) .
C24 H24 0.9500 .
C25 C26 1.376(7) .
C26 C27 1.371(7) .
C26 H26 0.9500 .
C27 C28 1.380(6) .
C28 H28 0.9500 .
C29 C30 1.413(6) .
C30 C32 1.416(6) .
C30 C31 1.422(6) .
C32 C33 1.421(6) .
C32 C34 1.423(6) .
C33 C34 1.366(6) 2_666
C33 H33 0.9500 .
C34 C33 1.366(6) 2_666
C34 H34 0.9500 .
C35 H35A 0.9900 .
C35 H35B 0.9900 .
C36 C37 1.51(2) .
C37 C39 1.608(17) .
C38 C39 1.561(17) .

loop_
_geom_torsion_atom_site_label_1
_geom_torsion_atom_site_label_2
_geom_torsion_atom_site_label_3
_geom_torsion_atom_site_label_4
_geom_torsion
_geom_torsion_site_symmetry_1
_geom_torsion_site_symmetry_4
C38 Cl4 Cl7 C36 25(2) . .
C36 Cl4 Cl7 C38 -25(2) . .
C38 Cl4 Cl7 Cl3 117.8(9) . .
C36 Cl4 Cl7 Cl3 92(2) . .
C39 Cl6 Cl9 C37 41.0(8) . .
C38 Cl6 Cl9 C37 1.1(9) . .
C37 Cl6 Cl9 C39 -41.0(8) . .
C38 Cl6 Cl9 C39 -39.9(7) . .
C39 Cl5 Cl10 C37 -18.5(11) . .
C37 Cl5 Cl10 C39 18.5(11) . .
Ru1 O1 C1 O2 -0.4(6) . .
Ru1 O1 C1 C2 178.6(3) . .
Ru1 O2 C1 O1 0.9(6) 2_676 .
Ru1 O2 C1 C2 -178.1(3) 2_676 .
O1 C1 C2 C7 178.4(5) . .
O2 C1 C2 C7 -2.5(7) . .
O1 C1 C2 C3 -2.2(7) . .
O2 C1 C2 C3 176.8(4) . .
C7 C2 C3 C4 1.0(8) . .
C1 C2 C3 C4 -178.3(5) . .
C2 C3 C4 F1 179.6(5) . .
C2 C3 C4 C5 -1.1(9) . .
F1 C4 C5 C6 179.5(6) . .
C3 C4 C5 C6 0.2(10) . .
C4 C5 C6 F2 179.1(6) . .
C4 C5 C6 C7 0.9(11) . .
C3 C2 C7 C6 0.0(9) . .
C1 C2 C7 C6 179.3(5) . .
F2 C6 C7 C2 -179.2(6) . .
C5 C6 C7 C2 -1.0(11) . .
Ru1 O4 C8 O3 0.3(5) 2_676 .
Ru1 O4 C8 C9 -179.3(3) 2_676 .
Ru1 O3 C8 O4 -0.6(5) . .
Ru1 O3 C8 C9 178.9(3) . .
O4 C8 C9 C14 9.4(6) . .
O3 C8 C9 C14 -170.2(4) . .
O4 C8 C9 C10 -171.3(4) . .
O3 C8 C9 C10 9.1(6) . .
C14 C9 C10 C11 0.8(7) . .
C8 C9 C10 C11 -178.5(4) . .
C9 C10 C11 F3 178.5(4) . .
C9 C10 C11 C12 -0.4(7) . .
F3 C11 C12 C13 -178.7(5) . .
C10 C11 C12 C13 0.2(8) . .
C11 C12 C13 F4 -179.6(5) . .
C11 C12 C13 C14 -0.4(8) . .
F4 C13 C14 C9 180.0(5) . .
C12 C13 C14 C9 0.7(8) . .
C10 C9 C14 C13 -0.9(7) . .
C8 C9 C14 C13 178.3(5) . .
Ru2 O5 C15 O6 -0.7(6) . .
Ru2 O5 C15 C16 178.0(3) . .
Ru2 O6 C15 O5 1.3(6) 2_665 .
Ru2 O6 C15 C16 -177.4(3) 2_665 .
O5 C15 C16 C21 -174.3(4) . .
O6 C15 C16 C21 4.6(7) . .
O5 C15 C16 C17 5.0(6) . .
O6 C15 C16 C17 -176.2(4) . .
C21 C16 C17 C18 0.5(8) . .
C15 C16 C17 C18 -178.8(5) . .
C16 C17 C18 F5 -179.1(5) . .
C16 C17 C18 C19 0.2(9) . .
F5 C18 C19 C20 179.9(5) . .
C17 C18 C19 C20 0.7(10) . .
C18 C19 C20 F6 178.6(5) . .
C18 C19 C20 C21 -2.3(10) . .
C17 C16 C21 C20 -2.0(8) . .
C15 C16 C21 C20 177.2(5) . .
F6 C20 C21 C16 -177.9(5) . .
C19 C20 C21 C16 3.0(9) . .
Ru2 O7 C22 O8 0.6(5) . .
Ru2 O7 C22 C23 -178.8(3) . .
Ru2 O8 C22 O7 -0.2(6) 2_665 .
Ru2 O8 C22 C23 179.3(3) 2_665 .
O7 C22 C23 C24 6.4(6) . .
O8 C22 C23 C24 -173.1(4) . .
O7 C22 C23 C28 -176.0(4) . .
O8 C22 C23 C28 4.5(6) . .
C28 C23 C24 C25 -0.4(7) . .
C22 C23 C24 C25 177.2(5) . .
C23 C24 C25 F7 -179.2(5) . .
C23 C24 C25 C26 -1.5(9) . .
F7 C25 C26 C27 -179.7(5) . .
C24 C25 C26 C27 2.6(9) . .
C25 C26 C27 F8 -179.0(4) . .
C25 C26 C27 C28 -2.0(8) . .
F8 C27 C28 C23 177.3(4) . .
C26 C27 C28 C23 0.2(7) . .
C24 C23 C28 C27 1.0(7) . .
C22 C23 C28 C27 -176.6(4) . .
C29 C30 C32 C33 4.6(7) . .
C31 C30 C32 C33 -178.4(4) . .
C29 C30 C32 C34 -175.4(4) . .
C31 C30 C32 C34 1.6(7) . .
C30 C32 C33 C34 -179.3(4) . 2_666
C34 C32 C33 C34 0.7(8) . 2_666
C30 C32 C34 C33 179.3(4) . 2_666
C33 C32 C34 C33 -0.7(7) . 2_666
Cl4 Cl7 C36 C37 2(4) . .
C38 Cl7 C36 C37 20(2) . .
Cl3 Cl7 C36 C37 -127(3) . .
Cl4 Cl7 C36 Cl3 129.1(14) . .
C38 Cl7 C36 Cl3 147.3(8) . .
C38 Cl7 C36 Cl4 18.2(16) . .
Cl3 Cl7 C36 Cl4 -129.1(14) . .
Cl7 Cl3 C36 C37 141(2) . .
Cl7 Cl3 C36 Cl4 17.2(6) . .
C38 Cl4 C36 Cl7 -155(2) . .
Cl7 Cl4 C36 C37 -179(3) . .
C38 Cl4 C36 C37 26.6(13) . .
Cl7 Cl4 C36 Cl3 -54.7(17) . .
C38 Cl4 C36 Cl3 150.4(11) . .
Cl6 Cl9 C37 C36 58.5(15) . .
C39 Cl9 C37 C36 96.2(15) . .
Cl6 Cl9 C37 C39 -37.7(8) . .
C39 Cl9 C37 Cl6 37.7(8) . .
Cl6 Cl9 C37 Cl10 -92.4(9) . .
C39 Cl9 C37 Cl10 -54.6(8) . .
Cl6 Cl9 C37 Cl5 -77.8(8) . .
C39 Cl9 C37 Cl5 -40.1(6) . .
Cl7 C36 C37 Cl9 -91(3) . .
Cl3 C36 C37 Cl9 147.3(11) . .
Cl4 C36 C37 Cl9 -90.4(16) . .
Cl7 C36 C37 C39 -11(3) . .
Cl3 C36 C37 C39 -132.5(10) . .
Cl4 C36 C37 C39 -10.2(15) . .
Cl7 C36 C37 Cl6 -64(3) . .
Cl3 C36 C37 Cl6 174.0(8) . .
Cl4 C36 C37 Cl6 -63.8(14) . .
Cl7 C36 C37 Cl10 60(3) . .
Cl3 C36 C37 Cl10 -62.0(12) . .
Cl4 C36 C37 Cl10 60.2(14) . .
Cl7 C36 C37 Cl5 45(3) . .
Cl3 C36 C37 Cl5 -76.3(10) . .
Cl4 C36 C37 Cl5 46.0(13) . .
C39 Cl6 C37 Cl9 -131.2(10) . .
C38 Cl6 C37 Cl9 -179.0(9) . .
Cl9 Cl6 C37 C36 -135.7(13) . .
C39 Cl6 C37 C36 93.1(12) . .
C38 Cl6 C37 C36 45.3(10) . .
Cl9 Cl6 C37 C39 131.2(10) . .
C38 Cl6 C37 C39 -47.8(7) . .
Cl9 Cl6 C37 Cl10 98.9(9) . .
C39 Cl6 C37 Cl10 -32.2(8) . .
C38 Cl6 C37 Cl10 -80.0(7) . .
Cl9 Cl6 C37 Cl5 109.7(8) . .
C39 Cl6 C37 Cl5 -21.5(6) . .
C38 Cl6 C37 Cl5 -69.3(6) . .
Cl5 Cl10 C37 Cl9 80.7(15) . .
C39 Cl10 C37 Cl9 58.1(8) . .
Cl5 Cl10 C37 C36 -75.6(16) . .
C39 Cl10 C37 C36 -98.3(11) . .
Cl5 Cl10 C37 C39 22.7(13) . .
Cl5 Cl10 C37 Cl6 49.5(15) . .
C39 Cl10 C37 Cl6 26.8(6) . .
C39 Cl10 C37 Cl5 -22.7(13) . .
Cl7 Cl4 C38 C39 -54.2(15) . .
C36 Cl4 C38 C39 -45.3(14) . .
Cl7 Cl4 C38 Cl8 94.4(9) . .
C36 Cl4 C38 Cl8 103.3(10) . .
C36 Cl4 C38 Cl7 8.9(8) . .
Cl7 Cl4 C38 Cl6 1.2(15) . .
C36 Cl4 C38 Cl6 10.1(13) . .
C36 Cl7 C38 Cl4 -163.2(15) . .
Cl3 Cl7 C38 Cl4 -120.6(9) . .
C36 Cl7 C38 C39 -22.8(15) . .
Cl4 Cl7 C38 C39 140.5(13) . .
Cl3 Cl7 C38 C39 19.8(13) . .
C36 Cl7 C38 Cl8 97.7(14) . .
Cl4 Cl7 C38 Cl8 -99.1(9) . .
Cl3 Cl7 C38 Cl8 140.3(6) . .
C36 Cl7 C38 Cl6 17.7(14) . .
Cl4 Cl7 C38 Cl6 -179.1(11) . .
Cl3 Cl7 C38 Cl6 60.3(10) . .
Cl9 Cl6 C39 C38 -124.5(8) . .
C37 Cl6 C39 C38 -89.3(9) . .
Cl9 Cl6 C39 C37 -35.2(7) . .
C38 Cl6 C39 C37 89.3(9) . .
C37 Cl6 C39 Cl9 35.2(7) . .
C38 Cl6 C39 Cl9 124.5(8) . .
Cl9 Cl6 C39 Cl5 8.0(14) . .
C37 Cl6 C39 Cl5 43.2(12) . .
C38 Cl6 C39 Cl5 132.5(16) . .
Cl9 Cl6 C39 Cl10 -1.7(10) . .
C37 Cl6 C39 Cl10 33.5(8) . .
C38 Cl6 C39 Cl10 122.8(12) . .
Cl4 C38 C39 Cl6 112.9(14) . .
Cl8 C38 C39 Cl6 -36.7(10) . .
Cl7 C38 C39 Cl6 85.6(9) . .
Cl4 C38 C39 C37 43.6(16) . .
Cl8 C38 C39 C37 -106.0(9) . .
Cl7 C38 C39 C37 16.2(10) . .
Cl6 C38 C39 C37 -69.3(7) . .
Cl4 C38 C39 Cl9 87.1(15) . .
Cl8 C38 C39 Cl9 -62.6(10) . .
Cl7 C38 C39 Cl9 59.7(11) . .
Cl6 C38 C39 Cl9 -25.9(3) . .
Cl4 C38 C39 Cl5 -36.8(17) . .
Cl8 C38 C39 Cl5 173.6(6) . .
Cl7 C38 C39 Cl5 -64.1(10) . .
Cl6 C38 C39 Cl5 -149.7(11) . .
Cl4 C38 C39 Cl10 -14.8(18) . .
Cl8 C38 C39 Cl10 -164.4(6) . .
Cl7 C38 C39 Cl10 -42.2(11) . .
Cl6 C38 C39 Cl10 -127.7(11) . .
Cl9 C37 C39 Cl6 22.7(5) . .
C36 C37 C39 Cl6 -105.4(11) . .
Cl10 C37 C39 Cl6 146.8(7) . .
Cl5 C37 C39 Cl6 153.4(7) . .
Cl9 C37 C39 C38 119.6(9) . .
C36 C37 C39 C38 -8.6(13) . .
Cl6 C37 C39 C38 96.9(9) . .
Cl10 C37 C39 C38 -116.3(8) . .
Cl5 C37 C39 C38 -109.7(8) . .
C36 C37 C39 Cl9 -128.1(13) . .
Cl6 C37 C39 Cl9 -22.7(5) . .
Cl10 C37 C39 Cl9 124.1(7) . .
Cl5 C37 C39 Cl9 130.7(7) . .
Cl9 C37 C39 Cl5 -130.7(7) . .
C36 C37 C39 Cl5 101.1(11) . .
Cl6 C37 C39 Cl5 -153.4(7) . .
Cl10 C37 C39 Cl5 -6.6(4) . .
Cl9 C37 C39 Cl10 -124.1(7) . .
C36 C37 C39 Cl10 107.8(11) . .
Cl6 C37 C39 Cl10 -146.8(7) . .
Cl5 C37 C39 Cl10 6.6(4) . .
C37 Cl9 C39 Cl6 -132.4(10) . .
Cl6 Cl9 C39 C38 62.3(9) . .
C37 Cl9 C39 C38 -70.2(10) . .
Cl6 Cl9 C39 C37 132.4(10) . .
Cl6 Cl9 C39 Cl5 -174.5(10) . .
C37 Cl9 C39 Cl5 53.0(8) . .
Cl6 Cl9 C39 Cl10 178.5(8) . .
C37 Cl9 C39 Cl10 46.1(7) . .
Cl10 Cl5 C39 Cl6 -24.0(16) . .
C37 Cl5 C39 Cl6 -40.5(11) . .
Cl10 Cl5 C39 C38 104.9(11) . .
C37 Cl5 C39 C38 88.5(10) . .
Cl10 Cl5 C39 C37 16.5(10) . .
Cl10 Cl5 C39 Cl9 -19.9(10) . .
C37 Cl5 C39 Cl9 -36.3(6) . .
C37 Cl5 C39 Cl10 -16.5(10) . .
Cl5 Cl10 C39 Cl6 162.3(12) . .
C37 Cl10 C39 Cl6 -36.4(8) . .
Cl5 Cl10 C39 C38 -83.3(12) . .
C37 Cl10 C39 C38 78.0(10) . .
Cl5 Cl10 C39 C37 -161.3(11) . .
Cl5 Cl10 C39 Cl9 161.5(10) . .
C37 Cl10 C39 Cl9 -37.2(6) . .
C37 Cl10 C39 Cl5 161.3(11) . .
